data_2233923
loop_
_publ_author_name
'Aslam, Muhammad'
'Anis, Itrat'
'Afza, Nighat'
'Yasmeen, Shazia'
'Yousuf, Sammer'

_publ_section_title
;
 {5-Chloro-2-[(4-chlorobenzylidene)amino]phenyl}(phenyl)methanone
;
_journal_coeditor_code LH5403
_journal_issue 3
_journal_name_full 'Acta Crystallographica Section E'
_journal_page_first o644
_journal_paper_doi 10.1107/S1600536812004655
_journal_volume 68
_journal_year 2012
_chemical_formula_iupac 'C20 H13 Cl2 N O'
_chemical_formula_moiety 'C20 H13 Cl2 N O'
_chemical_formula_sum 'C20 H13 Cl2 N O'
_chemical_formula_weight 354.21
_chemical_name_systematic
;
{5-Chloro-2-[(4-chlorobenzylidene)amino]phenyl}(phenyl)methanone
;
_space_group_IT_number 2
_symmetry_cell_setting triclinic
_symmetry_space_group_name_Hall '-P 1'
_symmetry_space_group_name_H-M 'P -1'
_atom_sites_solution_hydrogens geom
_atom_sites_solution_primary direct
_atom_sites_solution_secondary difmap
_audit_creation_method SHELXL-97
_cell_angle_alpha 100.9290(10)
_cell_angle_beta 97.3180(10)
_cell_angle_gamma 91.3600(10)
_cell_formula_units_Z 2
_cell_length_a 7.2283(4)
_cell_length_b 10.2301(5)
_cell_length_c 11.9079(6)
_cell_measurement_reflns_used 2693
_cell_measurement_temperature 273(2)
_cell_measurement_theta_max 24.95
_cell_measurement_theta_min 2.41
_cell_volume 856.49(8)
_computing_cell_refinement 'SAINT (Bruker, 2000)'
_computing_data_collection 'SMART (Bruker, 2000)'
_computing_data_reduction 'SAINT (Bruker, 2000)'
_computing_molecular_graphics 'SHELXTL (Sheldrick, 2008)'
_computing_publication_material
;
SHELXTL (Sheldrick, 2008), PARST (Nardelli, 1995) and PLATON
(Spek, 2009)
;
_computing_structure_refinement 'SHELXL97 (Sheldrick, 2008)'
_computing_structure_solution 'SHELXS97 (Sheldrick, 2008)'
_diffrn_ambient_temperature 273(2)
_diffrn_measured_fraction_theta_full 1.000
_diffrn_measured_fraction_theta_max 1.000
_diffrn_measurement_device_type
;
Bruker SMART APEX CCD
;
_diffrn_measurement_method '\w scans'
_diffrn_radiation_monochromator graphite
_diffrn_radiation_source 'fine-focus sealed tube'
_diffrn_radiation_type MoK\a
_diffrn_radiation_wavelength 0.71073
_diffrn_reflns_av_R_equivalents 0.0248
_diffrn_reflns_av_sigmaI/netI 0.0245
_diffrn_reflns_limit_h_max 8
_diffrn_reflns_limit_h_min -8
_diffrn_reflns_limit_k_max 12
_diffrn_reflns_limit_k_min -12
_diffrn_reflns_limit_l_max 14
_diffrn_reflns_limit_l_min -14
_diffrn_reflns_number 9733
_diffrn_reflns_theta_full 25.49
_diffrn_reflns_theta_max 25.49
_diffrn_reflns_theta_min 1.76
_exptl_absorpt_coefficient_mu 0.384
_exptl_absorpt_correction_T_max 0.9626
_exptl_absorpt_correction_T_min 0.8645
_exptl_absorpt_correction_type multi-scan
_exptl_absorpt_process_details '(SADABS; Bruker, 2000)'
_exptl_crystal_colour yellow
_exptl_crystal_density_diffrn 1.373
_exptl_crystal_density_method 'not measured'
_exptl_crystal_description Block
_exptl_crystal_F_000 364
_exptl_crystal_size_max 0.39
_exptl_crystal_size_mid 0.14
_exptl_crystal_size_min 0.10
_refine_diff_density_max 0.181
_refine_diff_density_min -0.234
_refine_ls_extinction_method none
_refine_ls_goodness_of_fit_ref 1.017
_refine_ls_hydrogen_treatment constr
_refine_ls_matrix_type full
_refine_ls_number_parameters 217
_refine_ls_number_reflns 3186
_refine_ls_number_restraints 0
_refine_ls_restrained_S_all 1.017
_refine_ls_R_factor_all 0.0533
_refine_ls_R_factor_gt 0.0372
_refine_ls_shift/su_max 0.001
_refine_ls_shift/su_mean 0.000
_refine_ls_structure_factor_coef Fsqd
_refine_ls_weighting_details 'calc w=1/[\s^2^(Fo^2^)+(0.0503P)^2^+0.1325P] where P=(Fo^2^+2Fc^2^)/3'
_refine_ls_weighting_scheme calc
_refine_ls_wR_factor_gt 0.0910
_refine_ls_wR_factor_ref 0.1020
_reflns_number_gt 2388
_reflns_number_total 3186
_reflns_threshold_expression I>2\s(I)
_cod_data_source_file lh5403.cif
_cod_data_source_block I
_cod_database_code 2233923
_cod_database_fobs_code 2233923

loop_
_symmetry_equiv_pos_as_xyz
'x, y, z'
'-x, -y, -z'

loop_
_atom_site_type_symbol
_atom_site_label
_atom_site_fract_x
_atom_site_fract_y
_atom_site_fract_z
_atom_site_U_iso_or_equiv
_atom_site_adp_type
_atom_site_calc_flag
_atom_site_refinement_flags
_atom_site_occupancy
_atom_site_symmetry_multiplicity
Cl Cl1 0.21952(9) 0.72197(6) 0.48534(5) 0.0772(2) Uani d . 1 1
Cl Cl2 0.26120(8) 0.21797(7) 1.37525(4) 0.0772(2) Uani d . 1 1
O O1 -0.06787(19) 0.12992(15) 0.92259(12) 0.0703(4) Uani d . 1 1
N N1 0.2217(2) 0.43376(15) 0.94686(13) 0.0534(4) Uani d . 1 1
C C1 0.3968(3) 0.1501(2) 0.85494(17) 0.0593(5) Uani d . 1 1
H H1B 0.4588 0.1680 0.9300 0.071 Uiso calc R 1 1
C C2 0.4979(3) 0.1263(2) 0.7624(2) 0.0747(7) Uani d . 1 1
H H2A 0.6275 0.1257 0.7753 0.090 Uiso calc R 1 1
C C3 0.4060(4) 0.1037(2) 0.65140(19) 0.0715(6) Uani d . 1 1
H H3A 0.4740 0.0911 0.5893 0.086 Uiso calc R 1 1
C C4 0.2164(3) 0.0997(2) 0.63220(17) 0.0640(6) Uani d . 1 1
H H4A 0.1549 0.0833 0.5570 0.077 Uiso calc R 1 1
C C5 0.1152(3) 0.12004(19) 0.72373(16) 0.0542(5) Uani d . 1 1
H H5A -0.0146 0.1154 0.7100 0.065 Uiso calc R 1 1
C C6 0.2049(2) 0.14729(16) 0.83616(14) 0.0448(4) Uani d . 1 1
C C7 0.0923(3) 0.17452(17) 0.93309(15) 0.0465(4) Uani d . 1 1
C C8 0.1764(2) 0.25790(17) 1.04654(14) 0.0443(4) Uani d . 1 1
C C9 0.1823(2) 0.20517(19) 1.14596(15) 0.0507(4) Uani d . 1 1
H H9A 0.1410 0.1174 1.1419 0.061 Uiso calc R 1 1
C C10 0.2499(3) 0.2842(2) 1.25056(15) 0.0520(5) Uani d . 1 1
C C11 0.3079(3) 0.4151(2) 1.25924(16) 0.0566(5) Uani d . 1 1
H H11A 0.3517 0.4674 1.3309 0.068 Uiso calc R 1 1
C C12 0.3006(3) 0.4679(2) 1.16108(16) 0.0560(5) Uani d . 1 1
H H12A 0.3397 0.5564 1.1668 0.067 Uiso calc R 1 1
C C13 0.2355(2) 0.39071(17) 1.05307(14) 0.0453(4) Uani d . 1 1
C C14 0.2384(2) 0.55370(18) 0.93892(15) 0.0483(4) Uani d . 1 1
H H14A 0.2559 0.6186 1.0061 0.058 Uiso calc R 1 1
C C15 0.2314(2) 0.59480(17) 0.82787(15) 0.0448(4) Uani d . 1 1
C C16 0.2588(3) 0.72787(18) 0.82228(16) 0.0522(5) Uani d . 1 1
H H16A 0.2787 0.7915 0.8902 0.063 Uiso calc R 1 1
C C17 0.2569(3) 0.76737(19) 0.71788(17) 0.0550(5) Uani d . 1 1
H H17A 0.2763 0.8568 0.7151 0.066 Uiso calc R 1 1
C C18 0.2260(3) 0.6728(2) 0.61789(16) 0.0519(5) Uani d . 1 1
C C19 0.1977(3) 0.5396(2) 0.62006(17) 0.0595(5) Uani d . 1 1
H H19A 0.1768 0.4766 0.5518 0.071 Uiso calc R 1 1
C C20 0.2007(3) 0.50153(19) 0.72493(16) 0.0559(5) Uani d . 1 1
H H20A 0.1819 0.4119 0.7272 0.067 Uiso calc R 1 1

loop_
_atom_site_aniso_label
_atom_site_aniso_U_11
_atom_site_aniso_U_22
_atom_site_aniso_U_33
_atom_site_aniso_U_12
_atom_site_aniso_U_13
_atom_site_aniso_U_23
Cl1 0.1037(5) 0.0795(4) 0.0541(3) -0.0031(3) 0.0087(3) 0.0294(3)
Cl2 0.0884(4) 0.1037(5) 0.0477(3) 0.0080(3) 0.0099(3) 0.0346(3)
O1 0.0583(9) 0.0847(10) 0.0620(9) -0.0190(8) 0.0089(7) 0.0014(7)
N1 0.0718(11) 0.0451(9) 0.0437(9) -0.0017(7) 0.0051(7) 0.0119(7)
C1 0.0574(12) 0.0635(13) 0.0513(11) -0.0004(10) 0.0015(9) 0.0013(9)
C2 0.0594(13) 0.0807(16) 0.0788(16) -0.0021(11) 0.0199(12) -0.0038(12)
C3 0.0960(18) 0.0620(13) 0.0584(13) -0.0072(12) 0.0325(12) 0.0032(10)
C4 0.0888(16) 0.0603(13) 0.0429(11) -0.0038(11) 0.0063(10) 0.0130(9)
C5 0.0624(12) 0.0537(11) 0.0463(10) 0.0001(9) 0.0008(9) 0.0136(8)
C6 0.0529(10) 0.0389(9) 0.0415(9) -0.0020(8) 0.0026(8) 0.0081(7)
C7 0.0496(10) 0.0441(10) 0.0461(10) -0.0027(8) 0.0024(8) 0.0125(8)
C8 0.0453(9) 0.0475(10) 0.0407(9) 0.0010(8) 0.0077(7) 0.0091(8)
C9 0.0518(10) 0.0567(11) 0.0474(10) -0.0009(9) 0.0094(8) 0.0181(9)
C10 0.0489(10) 0.0710(13) 0.0404(10) 0.0094(9) 0.0077(8) 0.0196(9)
C11 0.0618(12) 0.0670(13) 0.0385(10) 0.0059(10) 0.0053(8) 0.0044(9)
C12 0.0702(13) 0.0476(11) 0.0475(11) -0.0010(9) 0.0056(9) 0.0044(9)
C13 0.0490(10) 0.0479(10) 0.0398(9) 0.0030(8) 0.0074(8) 0.0092(8)
C14 0.0542(11) 0.0454(11) 0.0445(10) 0.0002(8) 0.0061(8) 0.0072(8)
C15 0.0428(9) 0.0440(10) 0.0482(10) 0.0010(7) 0.0063(8) 0.0107(8)
C16 0.0638(12) 0.0421(10) 0.0499(11) 0.0017(8) 0.0069(9) 0.0076(8)
C17 0.0655(12) 0.0439(10) 0.0581(12) 0.0002(9) 0.0082(9) 0.0163(9)
C18 0.0523(10) 0.0586(12) 0.0480(11) 0.0010(9) 0.0063(8) 0.0190(9)
C19 0.0775(13) 0.0526(12) 0.0459(11) -0.0047(10) 0.0041(9) 0.0069(9)
C20 0.0710(13) 0.0426(10) 0.0539(11) -0.0041(9) 0.0052(9) 0.0119(9)

loop_
_atom_type_symbol
_atom_type_description
_atom_type_scat_dispersion_real
_atom_type_scat_dispersion_imag
_atom_type_scat_source
C C 0.0033 0.0016 'International Tables Vol C Tables 4.2.6.8 and 6.1.1.4'
H H 0.0000 0.0000 'International Tables Vol C Tables 4.2.6.8 and 6.1.1.4'
N N 0.0061 0.0033 'International Tables Vol C Tables 4.2.6.8 and 6.1.1.4'
O O 0.0106 0.0060 'International Tables Vol C Tables 4.2.6.8 and 6.1.1.4'
Cl Cl 0.1484 0.1585 'International Tables Vol C Tables 4.2.6.8 and 6.1.1.4'

loop_
_geom_angle_atom_site_label_1
_geom_angle_atom_site_label_2
_geom_angle_atom_site_label_3
_geom_angle
C14 N1 C13 123.34(16)
C6 C1 C2 120.21(19)
C6 C1 H1B 119.9
C2 C1 H1B 119.9
C3 C2 C1 119.8(2)
C3 C2 H2A 120.1
C1 C2 H2A 120.1
C4 C3 C2 120.3(2)
C4 C3 H3A 119.9
C2 C3 H3A 119.9
C3 C4 C5 120.1(2)
C3 C4 H4A 119.9
C5 C4 H4A 119.9
C4 C5 C6 120.57(19)
C4 C5 H5A 119.7
C6 C5 H5A 119.7
C1 C6 C5 118.97(17)
C1 C6 C7 121.64(16)
C5 C6 C7 119.38(16)
O1 C7 C6 121.13(16)
O1 C7 C8 119.03(16)
C6 C7 C8 119.84(15)
C9 C8 C13 120.33(16)
C9 C8 C7 119.33(16)
C13 C8 C7 120.17(15)
C10 C9 C8 119.20(17)
C10 C9 H9A 120.4
C8 C9 H9A 120.4
C9 C10 C11 121.53(17)
C9 C10 Cl2 119.45(16)
C11 C10 Cl2 119.01(15)
C12 C11 C10 119.37(17)
C12 C11 H11A 120.3
C10 C11 H11A 120.3
C11 C12 C13 120.96(18)
C11 C12 H12A 119.5
C13 C12 H12A 119.5
C12 C13 C8 118.58(16)
C12 C13 N1 126.03(17)
C8 C13 N1 115.39(15)
N1 C14 C15 122.11(17)
N1 C14 H14A 118.9
C15 C14 H14A 118.9
C16 C15 C20 118.33(17)
C16 C15 C14 120.65(16)
C20 C15 C14 121.01(16)
C17 C16 C15 121.11(17)
C17 C16 H16A 119.4
C15 C16 H16A 119.4
C18 C17 C16 119.08(17)
C18 C17 H17A 120.5
C16 C17 H17A 120.5
C17 C18 C19 121.44(17)
C17 C18 Cl1 119.46(15)
C19 C18 Cl1 119.10(15)
C20 C19 C18 118.84(18)
C20 C19 H19A 120.6
C18 C19 H19A 120.6
C19 C20 C15 121.20(17)
C19 C20 H20A 119.4
C15 C20 H20A 119.4

loop_
_geom_bond_atom_site_label_1
_geom_bond_atom_site_label_2
_geom_bond_distance
Cl1 C18 1.7406(18)
Cl2 C10 1.7389(18)
O1 C7 1.217(2)
N1 C14 1.253(2)
N1 C13 1.409(2)
C1 C6 1.375(3)
C1 C2 1.385(3)
C1 H1B 0.9300
C2 C3 1.377(3)
C2 H2A 0.9300
C3 C4 1.359(3)
C3 H3A 0.9300
C4 C5 1.375(3)
C4 H4A 0.9300
C5 C6 1.385(2)
C5 H5A 0.9300
C6 C7 1.483(2)
C7 C8 1.501(2)
C8 C9 1.387(2)
C8 C13 1.399(2)
C9 C10 1.374(3)
C9 H9A 0.9300
C10 C11 1.375(3)
C11 C12 1.373(3)
C11 H11A 0.9300
C12 C13 1.394(2)
C12 H12A 0.9300
C14 C15 1.457(2)
C14 H14A 0.9300
C15 C16 1.386(2)
C15 C20 1.393(3)
C16 C17 1.377(3)
C16 H16A 0.9300
C17 C18 1.374(3)
C17 H17A 0.9300
C18 C19 1.379(3)
C19 C20 1.375(3)
C19 H19A 0.9300
C20 H20A 0.9300

loop_
_geom_hbond_atom_site_label_D
_geom_hbond_atom_site_label_H
_geom_hbond_atom_site_label_A
_geom_hbond_site_symmetry_A
_geom_hbond_distance_DH
_geom_hbond_distance_HA
_geom_hbond_distance_DA
_geom_hbond_angle_DHA
_geom_hbond_publ_flag
C9 H9A O1 2_557 0.9300 2.5200 3.426(2) 164.00 yes

loop_
_geom_torsion_atom_site_label_1
_geom_torsion_atom_site_label_2
_geom_torsion_atom_site_label_3
_geom_torsion_atom_site_label_4
_geom_torsion
C6 C1 C2 C3 1.9(3)
C1 C2 C3 C4 -2.4(4)
C2 C3 C4 C5 0.8(3)
C3 C4 C5 C6 1.3(3)
C2 C1 C6 C5 0.2(3)
C2 C1 C6 C7 -178.95(19)
C4 C5 C6 C1 -1.8(3)
C4 C5 C6 C7 177.37(17)
C1 C6 C7 O1 -154.66(19)
C5 C6 C7 O1 26.2(3)
C1 C6 C7 C8 25.1(3)
C5 C6 C7 C8 -154.06(16)
O1 C7 C8 C9 57.0(2)
C6 C7 C8 C9 -122.72(18)
O1 C7 C8 C13 -118.3(2)
C6 C7 C8 C13 62.0(2)
C13 C8 C9 C10 -1.1(3)
C7 C8 C9 C10 -176.41(16)
C8 C9 C10 C11 1.4(3)
C8 C9 C10 Cl2 -178.96(13)
C9 C10 C11 C12 -0.9(3)
Cl2 C10 C11 C12 179.54(14)
C10 C11 C12 C13 0.0(3)
C11 C12 C13 C8 0.3(3)
C11 C12 C13 N1 180.00(17)
C9 C8 C13 C12 0.3(3)
C7 C8 C13 C12 175.50(16)
C9 C8 C13 N1 -179.44(15)
C7 C8 C13 N1 -4.2(2)
C14 N1 C13 C12 -12.0(3)
C14 N1 C13 C8 167.63(18)
C13 N1 C14 C15 177.31(15)
N1 C14 C15 C16 -177.10(18)
N1 C14 C15 C20 1.7(3)
C20 C15 C16 C17 -0.4(3)
C14 C15 C16 C17 178.42(16)
C15 C16 C17 C18 0.5(3)
C16 C17 C18 C19 -0.3(3)
C16 C17 C18 Cl1 178.94(14)
C17 C18 C19 C20 0.0(3)
Cl1 C18 C19 C20 -179.23(15)
C18 C19 C20 C15 0.1(3)
C16 C15 C20 C19 0.1(3)
C14 C15 C20 C19 -178.70(17)

loop_
_cod_related_entry_id
_cod_related_entry_database
_cod_related_entry_code
1 ChemSpider 3781989
